data_7018447
loop_
_publ_author_name
'Zhang, Xiao-Feng'
'Song, Wei-Chao'
'Yang, Qian'
'Bu, Xian-He'

_publ_section_title
;
 Zn(ii) and Cd(ii) coordination polymers assembled by
 di(1H-imidazol-1-yl)methane and carboxylic acid ligands.
;
_journal_issue 14
_journal_name_full 'Dalton transactions (Cambridge, England : 2003)'
_journal_page_first 4217
_journal_page_last 4223
_journal_paper_doi 10.1039/c2dt11990k
_journal_volume 41
_journal_year 2012
_chemical_formula_sum 'C21 H18 N4 O6 Zn'
_chemical_formula_weight 487.76
_chemical_name_systematic
;
?
;
_space_group_IT_number 14
_symmetry_cell_setting monoclinic
_symmetry_space_group_name_Hall '-P 2yn'
_symmetry_space_group_name_H-M 'P 1 21/n 1'
_atom_sites_solution_hydrogens geom
_atom_sites_solution_primary direct
_atom_sites_solution_secondary difmap
_audit_creation_method SHELXL-97
_cell_angle_alpha 90.00
_cell_angle_beta 92.25(3)
_cell_angle_gamma 90.00
_cell_formula_units_Z 4
_cell_length_a 8.8150(18)
_cell_length_b 14.859(3)
_cell_length_c 15.580(3)
_cell_measurement_reflns_used 15618
_cell_measurement_temperature 293.1
_cell_measurement_theta_max 27.6
_cell_measurement_theta_min 3.0
_cell_volume 2039.1(7)
_computing_structure_refinement 'SHELXL-97 (Sheldrick, 1997)'
_computing_structure_solution 'SHELXS-97 (Sheldrick, 1990)'
_diffrn_ambient_temperature 293(2)
_diffrn_measured_fraction_theta_full 0.996
_diffrn_measured_fraction_theta_max 0.996
_diffrn_measurement_device_type SCX-MINI
_diffrn_measurement_method multi-scan
_diffrn_radiation_monochromator graphite
_diffrn_radiation_source 'fine-focus sealed tube'
_diffrn_radiation_type MoK\a
_diffrn_radiation_wavelength 0.71073
_diffrn_reflns_av_R_equivalents 0.1205
_diffrn_reflns_av_sigmaI/netI 0.0903
_diffrn_reflns_limit_h_max 10
_diffrn_reflns_limit_h_min -10
_diffrn_reflns_limit_k_max 17
_diffrn_reflns_limit_k_min -17
_diffrn_reflns_limit_l_max 18
_diffrn_reflns_limit_l_min -18
_diffrn_reflns_number 17326
_diffrn_reflns_theta_full 25.02
_diffrn_reflns_theta_max 25.02
_diffrn_reflns_theta_min 3.03
_exptl_absorpt_coefficient_mu 1.253
_exptl_absorpt_correction_type none
_exptl_crystal_colour colorless
_exptl_crystal_density_diffrn 1.589
_exptl_crystal_density_method 'not measured'
_exptl_crystal_description block
_exptl_crystal_F_000 1000
_exptl_crystal_size_max 0.18
_exptl_crystal_size_mid 0.16
_exptl_crystal_size_min 0.14
_refine_diff_density_max 0.747
_refine_diff_density_min -1.086
_refine_diff_density_rms 0.102
_refine_ls_extinction_method none
_refine_ls_goodness_of_fit_ref 1.178
_refine_ls_hydrogen_treatment constr
_refine_ls_matrix_type full
_refine_ls_number_parameters 289
_refine_ls_number_reflns 3597
_refine_ls_number_restraints 0
_refine_ls_restrained_S_all 1.178
_refine_ls_R_factor_all 0.1426
_refine_ls_R_factor_gt 0.0940
_refine_ls_shift/su_max 0.001
_refine_ls_shift/su_mean 0.000
_refine_ls_structure_factor_coef Fsqd
_refine_ls_weighting_details 'calc w=1/[\s^2^(Fo^2^)+(0.0124P)^2^+15.4749P] where P=(Fo^2^+2Fc^2^)/3'
_refine_ls_weighting_scheme calc
_refine_ls_wR_factor_gt 0.1622
_refine_ls_wR_factor_ref 0.1786
_reflns_number_gt 2439
_reflns_number_total 3597
_reflns_threshold_expression >2sigma(I)
_cod_data_source_file c2dt11990k.txt
_cod_data_source_block 2
_cod_original_cell_volume 2039.0(7)
_cod_original_sg_symbol_H-M P21/n
_cod_database_code 7018447

loop_
_symmetry_equiv_pos_as_xyz
'x, y, z'
'-x+1/2, y+1/2, -z+1/2'
'-x, -y, -z'
'x-1/2, -y-1/2, z-1/2'

loop_
_atom_site_label
_atom_site_type_symbol
_atom_site_fract_x
_atom_site_fract_y
_atom_site_fract_z
_atom_site_U_iso_or_equiv
_atom_site_adp_type
_atom_site_occupancy
_atom_site_symmetry_multiplicity
_atom_site_calc_flag
_atom_site_refinement_flags
C1 C 0.0200(10) 1.0881(7) 0.6795(7) 0.047(3) Uani 1 1 d .
C2 C -0.0510(10) 0.9992(6) 0.6549(6) 0.040(2) Uani 1 1 d .
C3 C -0.0326(12) 0.9265(6) 0.7104(6) 0.056(3) Uani 1 1 d .
H3A H 0.0264 0.9326 0.7609 0.067 Uiso 1 1 calc R
C4 C -0.1009(13) 0.8460(6) 0.6911(7) 0.063(3) Uani 1 1 d .
H4A H -0.0884 0.7976 0.7287 0.075 Uiso 1 1 calc R
C5 C -0.1872(10) 0.8362(6) 0.6172(6) 0.041(2) Uani 1 1 d .
C6 C -0.2009(12) 0.9067(6) 0.5597(7) 0.055(3) Uani 1 1 d .
H6A H -0.2542 0.8991 0.5075 0.066 Uiso 1 1 calc R
C7 C -0.1352(12) 0.9881(6) 0.5803(7) 0.057(3) Uani 1 1 d .
H7A H -0.1484 1.0365 0.5428 0.068 Uiso 1 1 calc R
C8 C 0.0409(15) 0.4215(7) 0.6258(6) 0.056(3) Uani 1 1 d .
C9 C -0.0414(11) 0.5117(5) 0.6182(5) 0.038(2) Uani 1 1 d .
C10 C -0.1859(12) 0.5217(6) 0.6437(7) 0.054(3) Uani 1 1 d .
H10A H -0.2368 0.4719 0.6643 0.065 Uiso 1 1 calc R
C11 C -0.2597(11) 0.6037(7) 0.6401(7) 0.058(3) Uani 1 1 d .
H11A H -0.3579 0.6095 0.6591 0.069 Uiso 1 1 calc R
C12 C -0.1846(10) 0.6765(6) 0.6076(6) 0.040(2) Uani 1 1 d .
C13 C -0.0397(10) 0.6690(6) 0.5798(6) 0.042(2) Uani 1 1 d .
H13A H 0.0095 0.7187 0.5576 0.050 Uiso 1 1 calc R
C14 C 0.0332(10) 0.5858(6) 0.5852(6) 0.047(2) Uani 1 1 d .
H14A H 0.1317 0.5799 0.5666 0.057 Uiso 1 1 calc R
C15 C 0.4120(10) 1.1551(6) 0.6764(6) 0.045(2) Uani 1 1 d .
H15A H 0.3781 1.1126 0.7150 0.054 Uiso 1 1 calc R
C16 C 0.5469(11) 1.1550(6) 0.6422(6) 0.048(2) Uani 1 1 d .
H16A H 0.6247 1.1137 0.6529 0.058 Uiso 1 1 calc R
C17 C 0.4160(10) 1.2692(6) 0.5938(5) 0.037(2) Uani 1 1 d .
H17A H 0.3887 1.3214 0.5640 0.044 Uiso 1 1 calc R
C18 C 0.6721(8) 1.2517(7) 0.5314(5) 0.041(2) Uani 1 1 d .
H18A H 0.6780 1.3167 0.5267 0.049 Uiso 1 1 calc R
H18B H 0.7677 1.2305 0.5569 0.049 Uiso 1 1 calc R
C19 C 0.6414(9) 1.2589(6) 0.3736(5) 0.040(2) Uani 1 1 d .
H19A H 0.6427 1.3214 0.3701 0.048 Uiso 1 1 calc R
C20 C 0.6198(13) 1.1197(7) 0.3390(6) 0.063(3) Uani 1 1 d .
H20A H 0.6043 1.0672 0.3074 0.076 Uiso 1 1 calc R
C21 C 0.6372(13) 1.1256(7) 0.4258(7) 0.065(3) Uani 1 1 d .
H21A H 0.6390 1.0775 0.4640 0.078 Uiso 1 1 calc R
N1 N 0.3290(8) 1.2282(4) 0.6457(4) 0.0372(17) Uani 1 1 d .
N2 N 0.5500(7) 1.2281(5) 0.5877(4) 0.0376(17) Uani 1 1 d .
N3 N 0.6514(8) 1.2140(5) 0.4472(4) 0.0399(18) Uani 1 1 d .
N4 N 0.6293(8) 1.2062(5) 0.3059(4) 0.0390(18) Uani 1 1 d .
O1 O -0.0120(8) 1.1555(4) 0.6308(5) 0.059(2) Uani 1 1 d .
O2 O 0.1061(9) 1.0939(5) 0.7437(5) 0.068(2) Uani 1 1 d .
O3 O 0.1830(9) 0.4185(5) 0.6177(5) 0.076(2) Uani 1 1 d .
O4 O -0.0387(9) 0.3542(5) 0.6430(4) 0.067(2) Uani 1 1 d .
O5 O -0.2638(6) 0.7569(4) 0.5988(4) 0.0450(15) Uani 1 1 d .
O1W O 0.4009(9) 0.5309(6) 0.5607(7) 0.131(4) Uani 1 1 d .
H1WA H 0.3541 0.4838 0.5843 0.196 Uiso 1 1 d R
H1WB H 0.4892 0.5298 0.5849 0.196 Uiso 1 1 d R
Zn1 Zn 0.11209(11) 1.25868(6) 0.67977(6) 0.0323(3) Uani 1 1 d .

loop_
_atom_site_aniso_label
_atom_site_aniso_U_11
_atom_site_aniso_U_22
_atom_site_aniso_U_33
_atom_site_aniso_U_23
_atom_site_aniso_U_13
_atom_site_aniso_U_12
C1 0.029(5) 0.050(6) 0.063(7) -0.017(6) 0.017(5) -0.002(5)
C2 0.041(6) 0.030(5) 0.048(6) -0.014(4) 0.006(5) 0.009(4)
C3 0.071(8) 0.047(6) 0.048(6) -0.009(5) -0.018(5) 0.007(5)
C4 0.085(9) 0.029(5) 0.072(8) -0.001(5) -0.007(7) -0.003(5)
C5 0.036(6) 0.027(5) 0.059(7) -0.011(5) -0.004(5) 0.008(4)
C6 0.066(7) 0.037(6) 0.060(7) -0.006(5) -0.025(6) 0.003(5)
C7 0.067(7) 0.037(6) 0.064(7) 0.000(5) -0.016(6) 0.009(5)
C8 0.083(9) 0.045(6) 0.040(6) -0.012(5) -0.014(6) 0.011(6)
C9 0.055(6) 0.026(5) 0.032(5) 0.003(4) -0.009(5) 0.002(4)
C10 0.059(7) 0.035(6) 0.067(7) 0.010(5) 0.000(6) -0.008(5)
C11 0.038(6) 0.053(6) 0.084(8) 0.001(6) 0.014(6) 0.003(5)
C12 0.032(6) 0.035(5) 0.052(6) -0.006(4) -0.007(5) -0.006(4)
C13 0.039(6) 0.030(5) 0.058(6) 0.003(4) 0.004(5) -0.006(4)
C14 0.033(5) 0.046(6) 0.063(7) -0.007(5) 0.004(5) 0.007(5)
C15 0.041(6) 0.042(5) 0.051(6) 0.014(5) 0.005(5) 0.007(5)
C16 0.044(6) 0.054(6) 0.047(6) 0.010(5) -0.003(5) 0.009(5)
C17 0.044(5) 0.034(5) 0.033(5) 0.002(4) -0.001(4) 0.000(4)
C18 0.024(4) 0.067(6) 0.032(4) -0.002(5) 0.001(3) -0.002(5)
C19 0.039(5) 0.039(5) 0.041(5) 0.001(5) -0.003(4) 0.001(4)
C20 0.111(10) 0.040(6) 0.039(6) 0.004(5) -0.007(6) 0.008(6)
C21 0.108(10) 0.041(6) 0.043(7) 0.006(5) -0.011(6) 0.006(6)
N1 0.039(4) 0.037(4) 0.035(4) 0.001(3) 0.002(3) 0.005(3)
N2 0.030(4) 0.053(5) 0.030(4) 0.001(4) 0.001(3) 0.003(4)
N3 0.043(5) 0.046(5) 0.031(4) 0.001(3) 0.006(3) 0.004(4)
N4 0.048(5) 0.040(4) 0.029(4) -0.004(3) 0.003(3) -0.003(4)
O1 0.056(5) 0.031(4) 0.089(6) -0.002(4) -0.008(4) -0.003(3)
O2 0.083(6) 0.059(5) 0.062(5) -0.014(4) -0.001(4) -0.021(4)
O3 0.072(6) 0.062(5) 0.093(6) -0.012(4) -0.016(5) 0.034(4)
O4 0.104(6) 0.036(4) 0.058(5) 0.002(3) -0.026(4) -0.003(4)
O5 0.029(3) 0.023(3) 0.082(5) -0.013(3) -0.007(3) 0.006(3)
O1W 0.064(6) 0.106(7) 0.220(12) -0.084(8) -0.022(7) 0.008(5)
Zn1 0.0356(5) 0.0303(5) 0.0311(5) -0.0013(5) 0.0010(4) 0.0023(5)

loop_
_atom_type_symbol
_atom_type_description
_atom_type_scat_dispersion_real
_atom_type_scat_dispersion_imag
_atom_type_scat_source
C C 0.0033 0.0016 'International Tables Vol C Tables 4.2.6.8 and 6.1.1.4'
H H 0.0000 0.0000 'International Tables Vol C Tables 4.2.6.8 and 6.1.1.4'
N N 0.0061 0.0033 'International Tables Vol C Tables 4.2.6.8 and 6.1.1.4'
O O 0.0106 0.0060 'International Tables Vol C Tables 4.2.6.8 and 6.1.1.4'
Zn Zn 0.2839 1.4301 'International Tables Vol C Tables 4.2.6.8 and 6.1.1.4'

loop_
_geom_angle_atom_site_label_1
_geom_angle_atom_site_label_2
_geom_angle_atom_site_label_3
_geom_angle
_geom_angle_site_symmetry_1
_geom_angle_site_symmetry_3
O2 C1 O1 122.7(9) . .
O2 C1 C2 120.2(10) . .
O1 C1 C2 117.1(9) . .
C7 C2 C3 118.9(9) . .
C7 C2 C1 122.0(9) . .
C3 C2 C1 119.1(9) . .
C4 C3 C2 120.2(9) . .
C5 C4 C3 120.4(10) . .
C4 C5 C6 120.0(9) . .
C4 C5 O5 121.2(9) . .
C6 C5 O5 118.8(8) . .
C7 C6 C5 119.4(9) . .
C2 C7 C6 121.0(9) . .
O4 C8 O3 123.9(10) . .
O4 C8 C9 116.6(11) . .
O3 C8 C9 119.5(10) . .
C10 C9 C14 118.9(8) . .
C10 C9 C8 121.5(9) . .
C14 C9 C8 119.6(9) . .
C9 C10 C11 122.1(9) . .
C12 C11 C10 118.4(9) . .
C13 C12 C11 121.3(8) . .
C13 C12 O5 120.8(8) . .
C11 C12 O5 117.8(8) . .
C12 C13 C14 119.2(8) . .
C9 C14 C13 120.0(8) . .
C16 C15 N1 109.5(8) . .
C15 C16 N2 106.6(8) . .
N1 C17 N2 112.2(7) . .
N3 C18 N2 112.7(7) . .
N4 C19 N3 113.2(8) . .
C21 C20 N4 107.7(9) . .
C20 C21 N3 108.2(9) . .
C17 N1 C15 105.5(7) . .
C17 N1 Zn1 129.8(6) . .
C15 N1 Zn1 124.6(6) . .
C17 N2 C16 106.1(7) . .
C17 N2 C18 127.5(7) . .
C16 N2 C18 126.3(8) . .
C19 N3 C21 105.7(8) . .
C19 N3 C18 126.7(8) . .
C21 N3 C18 127.6(8) . .
C19 N4 C20 105.0(7) . .
C19 N4 Zn1 128.5(6) . 4_685
C20 N4 Zn1 126.4(6) . 4_685
C1 O1 Zn1 105.4(6) . .
C8 O4 Zn1 104.7(7) . 1_545
C5 O5 C12 118.3(6) . .
O4 Zn1 O1 94.9(3) 1_565 .
O4 Zn1 N4 96.7(3) 1_565 4_586
O1 Zn1 N4 125.4(3) . 4_586
O4 Zn1 N1 133.9(3) 1_565 .
O1 Zn1 N1 103.4(3) . .
N4 Zn1 N1 105.8(3) 4_586 .

loop_
_geom_bond_atom_site_label_1
_geom_bond_atom_site_label_2
_geom_bond_distance
_geom_bond_site_symmetry_2
C1 O2 1.234(11) .
C1 O1 1.282(12) .
C1 C2 1.506(12) .
C2 C7 1.365(13) .
C2 C3 1.390(13) .
C3 C4 1.368(13) .
C4 C5 1.363(13) .
C5 C6 1.381(12) .
C5 O5 1.383(10) .
C6 C7 1.374(13) .
C8 O4 1.256(12) .
C8 O3 1.265(13) .
C8 C9 1.527(13) .
C9 C10 1.358(13) .
C9 C14 1.392(12) .
C10 C11 1.380(13) .
C11 C12 1.376(12) .
C12 C13 1.370(12) .
C12 O5 1.387(10) .
C13 C14 1.393(12) .
C15 C16 1.322(12) .
C15 N1 1.384(10) .
C16 N2 1.381(11) .
C17 N1 1.290(10) .
C17 N2 1.336(10) .
C18 N3 1.431(10) .
C18 N2 1.458(10) .
C19 N4 1.314(10) .
C19 N3 1.328(10) .
C20 C21 1.358(13) .
C20 N4 1.388(11) .
C21 N3 1.360(11) .
N1 Zn1 2.055(7) .
N4 Zn1 2.034(7) 4_685
O1 Zn1 2.015(6) .
O4 Zn1 2.012(7) 1_545
Zn1 O4 2.012(7) 1_565
Zn1 N4 2.034(7) 4_586
